data_7702498
loop_
_publ_author_name
'Pascaly, Matthias'
'Duda, Mark'
'Schweppe, Florian'
'Zurlinden, Kristin'
'M\"uller, Felizitas K.'
'Krebs, Bernt'

_publ_section_title
;
 The systematic influence of tripodal ligands on the catechol cleaving
 activity of iron(III) containing model compounds for catechol
 1,2-dioxygenases&#x200A;&#x2020;
;
_journal_issue 6
_journal_name_full 'Journal of the Chemical Society, Dalton Transactions'
_journal_page_first 828
_journal_paper_doi 10.1039/b008511l
_journal_year 2001
_chemical_formula_moiety '[Fe(bpba)tcc]ClO4*(CH3)2CO'
_chemical_formula_sum 'C29 H25 Cl5 Fe N5 O7'
_chemical_formula_weight 788.64
_chemical_melting_point '278 &#x00B0;C'
_chemical_name_systematic
; 
(Tetrachlorocatecholato-O,O')-(((2-benzimidazol-2-yl)methyl)bis
((2-pyridyl)methyl)amine)-iron(III) perchlorate acetone solvate
;
_space_group_IT_number 2
_space_group_name_Hall '-P 1'
_space_group_name_H-M_alt 'P -1'
_symmetry_cell_setting triclinic
_symmetry_space_group_name_H-M 'P -1'
_atom_sites_solution_hydrogens geom
_atom_sites_solution_primary direct
_atom_sites_solution_secondary difmap
_audit_creation_method SHELXL-97
_cell_angle_alpha 88.17(3)
_cell_angle_beta 82.94(3)
_cell_angle_gamma 88.38(3)
_cell_formula_units_Z 2
_cell_length_a 8.512(2)
_cell_length_b 9.754(2)
_cell_length_c 19.977(4)
_cell_measurement_temperature 150(2)
_cell_volume 1644.7(6)
_computing_structure_refinement 'SHELXL-97 (Sheldrick, 1997)'
_computing_structure_solution 'SHELXS-97 (Sheldrick, 1990)'
_diffrn_ambient_temperature 150(2)
_diffrn_measured_fraction_theta_full 0.995
_diffrn_measured_fraction_theta_max 0.995
_diffrn_measurement_device_type 'Syntex P21'
_diffrn_measurement_method \w-scan
_diffrn_radiation_monochromator graphite
_diffrn_radiation_source 'fine-focus sealed tube'
_diffrn_radiation_type MoK\a
_diffrn_radiation_wavelength 0.71073
_diffrn_reflns_av_R_equivalents 0.0144
_diffrn_reflns_av_sigmaI/netI 0.0357
_diffrn_reflns_limit_h_max 10
_diffrn_reflns_limit_h_min 0
_diffrn_reflns_limit_k_max 12
_diffrn_reflns_limit_k_min -12
_diffrn_reflns_limit_l_max 25
_diffrn_reflns_limit_l_min -25
_diffrn_reflns_number 7647
_diffrn_reflns_theta_full 27.00
_diffrn_reflns_theta_max 27.00
_diffrn_reflns_theta_min 2.06
_exptl_absorpt_coefficient_mu 0.919
_exptl_absorpt_correction_type none
_exptl_crystal_colour 'dark purple'
_exptl_crystal_density_diffrn 1.592
_exptl_crystal_density_method 'not measured'
_exptl_crystal_description needles
_exptl_crystal_F_000 802
_exptl_crystal_size_max 0.27
_exptl_crystal_size_mid 0.25
_exptl_crystal_size_min 0.22
_refine_diff_density_max 0.841
_refine_diff_density_min -0.563
_refine_diff_density_rms 0.076
_refine_ls_extinction_method none
_refine_ls_goodness_of_fit_ref 1.072
_refine_ls_hydrogen_treatment mixed
_refine_ls_matrix_type full
_refine_ls_number_parameters 426
_refine_ls_number_reflns 7152
_refine_ls_number_restraints 0
_refine_ls_restrained_S_all 1.072
_refine_ls_R_factor_all 0.0536
_refine_ls_R_factor_gt 0.0416
_refine_ls_shift/su_max 0.015
_refine_ls_shift/su_mean 0.002
_refine_ls_structure_factor_coef Fsqd
_refine_ls_weighting_details 'calc w==1/[\s^2^(Fo^2^)+(0.0784P)^2^+0.0425P] where P==(Fo^2^+2Fc^2^)/3'
_refine_ls_weighting_scheme calc
_refine_ls_wR_factor_gt 0.1173
_refine_ls_wR_factor_ref 0.1220
_reflns_number_gt 5633
_reflns_number_total 7152
_reflns_threshold_expression >2sigma(I)
_cod_data_source_file b008511l.txt
_cod_data_source_block 4
_cod_original_sg_symbol_H-M P-1
_cod_database_code 7702498

loop_
_symmetry_equiv_pos_as_xyz
'x, y, z'
'-x, -y, -z'

loop_
_atom_site_label
_atom_site_type_symbol
_atom_site_fract_x
_atom_site_fract_y
_atom_site_fract_z
_atom_site_U_iso_or_equiv
_atom_site_adp_type
_atom_site_occupancy
_atom_site_symmetry_multiplicity
_atom_site_calc_flag
_atom_site_refinement_flags
Fe1 Fe 0.16504(4) 0.31260(3) 0.219617(16) 0.01855(10) Uani 1 1 d .
O1 O 0.2601(2) 0.49208(17) 0.22520(8) 0.0228(4) Uani 1 1 d .
O2 O 0.1970(2) 0.34605(17) 0.12492(8) 0.0233(4) Uani 1 1 d .
N1 N -0.0682(2) 0.3941(2) 0.24109(10) 0.0213(4) Uani 1 1 d .
N2 N 0.1170(2) 0.2864(2) 0.33038(10) 0.0212(4) Uani 1 1 d .
N3 N 0.3755(2) 0.2101(2) 0.24572(10) 0.0221(4) Uani 1 1 d .
N4 N 0.0686(2) 0.1180(2) 0.22518(10) 0.0208(4) Uani 1 1 d .
Cl1 Cl 0.39553(8) 0.77222(6) 0.21795(3) 0.03219(16) Uani 1 1 d .
Cl2 Cl 0.46605(11) 0.88909(8) 0.06861(4) 0.0495(2) Uani 1 1 d .
Cl3 Cl 0.37016(13) 0.72199(9) -0.04996(4) 0.0567(3) Uani 1 1 d .
Cl4 Cl 0.23454(10) 0.42622(8) -0.02082(3) 0.04216(19) Uani 1 1 d .
N5 N 0.0043(2) -0.0670(2) 0.28804(11) 0.0234(4) Uani 1 1 d .
H5 H -0.0220 -0.1203 0.3251 0.028 Uiso 1 1 d R
C1 C -0.1684(3) 0.4152(3) 0.19448(13) 0.0261(5) Uani 1 1 d .
H1 H -0.1333 0.3942 0.1489 0.031 Uiso 1 1 calc R
C2 C -0.3203(3) 0.4663(3) 0.21087(15) 0.0321(6) Uani 1 1 d .
H2 H -0.3892 0.4805 0.1772 0.039 Uiso 1 1 calc R
C3 C -0.3703(3) 0.4964(3) 0.27744(15) 0.0337(6) Uani 1 1 d .
H3 H -0.4740 0.5329 0.2899 0.040 Uiso 1 1 calc R
C4 C -0.2681(3) 0.4730(3) 0.32601(14) 0.0293(6) Uani 1 1 d .
H4 H -0.3013 0.4919 0.3720 0.035 Uiso 1 1 calc R
C5 C -0.1174(3) 0.4219(2) 0.30602(13) 0.0229(5) Uani 1 1 d .
C6 C 0.0062(3) 0.4001(3) 0.35383(13) 0.0251(5) Uani 1 1 d .
H6A H 0.0656 0.4854 0.3558 0.030 Uiso 1 1 calc R
H6B H -0.0461 0.3777 0.3998 0.030 Uiso 1 1 calc R
C7 C 0.2745(3) 0.2972(3) 0.35452(12) 0.0254(5) Uani 1 1 d .
H7A H 0.2686 0.2643 0.4021 0.030 Uiso 1 1 calc R
H7B H 0.3062 0.3943 0.3521 0.030 Uiso 1 1 calc R
C8 C 0.3951(3) 0.2123(2) 0.31145(13) 0.0240(5) Uani 1 1 d .
C9 C 0.5202(3) 0.1417(3) 0.33624(15) 0.0332(6) Uani 1 1 d .
H9 H 0.5334 0.1437 0.3827 0.040 Uiso 1 1 calc R
C10 C 0.6254(3) 0.0684(3) 0.29178(17) 0.0388(7) Uani 1 1 d .
H10 H 0.7121 0.0195 0.3077 0.047 Uiso 1 1 calc R
C11 C 0.6052(3) 0.0658(3) 0.22444(17) 0.0357(6) Uani 1 1 d .
H11 H 0.6767 0.0154 0.1936 0.043 Uiso 1 1 calc R
C12 C 0.4777(3) 0.1387(3) 0.20294(14) 0.0273(5) Uani 1 1 d .
H12 H 0.4624 0.1381 0.1566 0.033 Uiso 1 1 calc R
C13 C 0.0479(3) 0.1489(2) 0.34865(12) 0.0238(5) Uani 1 1 d .
H13A H -0.0609 0.1613 0.3720 0.029 Uiso 1 1 calc R
H13B H 0.1122 0.0991 0.3801 0.029 Uiso 1 1 calc R
C14 C 0.0435(3) 0.0660(2) 0.28717(12) 0.0208(5) Uani 1 1 d .
C15 C -0.0004(3) -0.1041(3) 0.22207(13) 0.0246(5) Uani 1 1 d .
C16 C -0.0380(4) -0.2259(3) 0.19450(16) 0.0367(7) Uani 1 1 d .
H16 H -0.0671 -0.3048 0.2218 0.044 Uiso 1 1 calc R
C17 C -0.0306(4) -0.2256(3) 0.12501(18) 0.0466(8) Uani 1 1 d .
H17 H -0.0552 -0.3068 0.1039 0.056 Uiso 1 1 calc R
C18 C 0.0119(4) -0.1094(3) 0.08490(16) 0.0442(8) Uani 1 1 d .
H18 H 0.0151 -0.1138 0.0373 0.053 Uiso 1 1 calc R
C19 C 0.0494(4) 0.0117(3) 0.11236(14) 0.0336(6) Uani 1 1 d .
H19 H 0.0790 0.0903 0.0849 0.040 Uiso 1 1 calc R
C20 C 0.0417(3) 0.0131(2) 0.18216(13) 0.0233(5) Uani 1 1 d .
C21 C 0.2910(3) 0.5488(2) 0.16402(12) 0.0209(5) Uani 1 1 d .
C22 C 0.3544(3) 0.6778(3) 0.15067(13) 0.0252(5) Uani 1 1 d .
C23 C 0.3824(3) 0.7304(3) 0.08452(14) 0.0324(6) Uani 1 1 d .
C24 C 0.3434(4) 0.6547(3) 0.03145(14) 0.0338(6) Uani 1 1 d .
C25 C 0.2805(3) 0.5245(3) 0.04377(13) 0.0294(6) Uani 1 1 d .
C26 C 0.2546(3) 0.4702(2) 0.10908(12) 0.0221(5) Uani 1 1 d .
Cl5 Cl -0.14856(9) -0.22638(7) 0.44476(3) 0.03437(17) Uani 1 1 d .
O3 O -0.0651(4) -0.2209(6) 0.50006(15) 0.1143(17) Uani 1 1 d .
O4 O -0.1917(5) -0.0898(3) 0.42471(17) 0.1038(14) Uani 1 1 d .
O5 O -0.2874(4) -0.2996(4) 0.46270(16) 0.0832(10) Uani 1 1 d .
O6 O -0.0529(4) -0.2808(2) 0.38750(12) 0.0580(7) Uani 1 1 d .
O7 O -0.3016(3) 0.2636(3) 0.45418(12) 0.0532(6) Uani 1 1 d .
C27 C -0.3300(5) 0.3833(4) 0.5567(2) 0.0533(9) Uani 1 1 d .
H27A H -0.3194 0.4649 0.5267 0.080 Uiso 1 1 calc R
H27B H -0.2435 0.3791 0.5849 0.080 Uiso 1 1 calc R
H27C H -0.4317 0.3881 0.5855 0.080 Uiso 1 1 calc R
C28 C -0.3228(4) 0.2573(3) 0.51514(15) 0.0348(6) Uani 1 1 d .
C29 C -0.3394(5) 0.1248(4) 0.55315(19) 0.0549(9) Uani 1 1 d .
H29A H -0.4440 0.1219 0.5798 0.082 Uiso 1 1 calc R
H29B H -0.2572 0.1151 0.5834 0.082 Uiso 1 1 calc R
H29C H -0.3281 0.0494 0.5215 0.082 Uiso 1 1 calc R

loop_
_atom_site_aniso_label
_atom_site_aniso_U_11
_atom_site_aniso_U_22
_atom_site_aniso_U_33
_atom_site_aniso_U_23
_atom_site_aniso_U_13
_atom_site_aniso_U_12
Fe1 0.02241(18) 0.01540(17) 0.01851(18) 0.00169(12) -0.00472(13) -0.00508(12)
O1 0.0289(9) 0.0204(8) 0.0201(8) 0.0023(6) -0.0066(7) -0.0078(7)
O2 0.0299(9) 0.0195(8) 0.0214(8) 0.0013(7) -0.0057(7) -0.0071(7)
N1 0.0252(10) 0.0164(9) 0.0232(10) 0.0015(8) -0.0061(8) -0.0037(8)
N2 0.0235(10) 0.0202(10) 0.0207(10) 0.0006(8) -0.0058(8) -0.0038(8)
N3 0.0243(10) 0.0191(10) 0.0234(10) 0.0040(8) -0.0048(8) -0.0065(8)
N4 0.0248(10) 0.0197(10) 0.0183(10) 0.0009(8) -0.0044(8) -0.0044(8)
Cl1 0.0415(4) 0.0213(3) 0.0359(4) -0.0012(2) -0.0110(3) -0.0101(3)
Cl2 0.0732(6) 0.0289(4) 0.0449(4) 0.0102(3) 0.0009(4) -0.0237(4)
Cl3 0.0928(7) 0.0489(5) 0.0275(4) 0.0169(3) -0.0030(4) -0.0232(5)
Cl4 0.0635(5) 0.0445(4) 0.0204(3) 0.0004(3) -0.0099(3) -0.0170(4)
N5 0.0270(11) 0.0170(9) 0.0263(11) 0.0050(8) -0.0039(8) -0.0046(8)
C1 0.0296(13) 0.0219(12) 0.0289(13) 0.0009(10) -0.0113(10) -0.0044(10)
C2 0.0309(14) 0.0301(14) 0.0370(15) 0.0086(11) -0.0125(12) -0.0053(11)
C3 0.0252(13) 0.0316(14) 0.0430(16) 0.0085(12) -0.0021(12) 0.0006(11)
C4 0.0281(13) 0.0275(13) 0.0309(14) 0.0021(11) 0.0017(10) -0.0007(10)
C5 0.0274(12) 0.0152(11) 0.0261(12) 0.0000(9) -0.0027(10) -0.0041(9)
C6 0.0290(13) 0.0234(12) 0.0237(12) -0.0043(10) -0.0055(10) -0.0006(10)
C7 0.0270(13) 0.0300(13) 0.0211(12) 0.0007(10) -0.0100(10) -0.0058(10)
C8 0.0230(12) 0.0221(12) 0.0282(13) 0.0045(10) -0.0081(10) -0.0080(9)
C9 0.0302(14) 0.0324(14) 0.0395(16) 0.0085(12) -0.0151(12) -0.0084(11)
C10 0.0260(14) 0.0330(15) 0.059(2) 0.0054(14) -0.0137(13) -0.0013(11)
C11 0.0259(14) 0.0259(13) 0.0539(19) -0.0026(12) 0.0017(12) -0.0036(11)
C12 0.0258(13) 0.0244(12) 0.0307(13) -0.0014(10) 0.0014(10) -0.0071(10)
C13 0.0297(13) 0.0210(12) 0.0206(11) 0.0044(9) -0.0026(10) -0.0054(10)
C14 0.0192(11) 0.0190(11) 0.0242(12) 0.0031(9) -0.0037(9) -0.0031(9)
C15 0.0227(12) 0.0206(12) 0.0321(13) 0.0007(10) -0.0092(10) -0.0026(9)
C16 0.0427(16) 0.0202(13) 0.0502(18) 0.0017(12) -0.0172(14) -0.0077(11)
C17 0.064(2) 0.0271(15) 0.055(2) -0.0103(14) -0.0296(17) -0.0064(14)
C18 0.066(2) 0.0391(17) 0.0316(16) -0.0094(13) -0.0212(15) -0.0001(15)
C19 0.0444(16) 0.0281(14) 0.0306(14) -0.0007(11) -0.0134(12) -0.0041(12)
C20 0.0243(12) 0.0178(11) 0.0294(13) -0.0014(9) -0.0096(10) -0.0034(9)
C21 0.0229(12) 0.0171(11) 0.0229(12) 0.0028(9) -0.0041(9) -0.0027(9)
C22 0.0288(13) 0.0218(12) 0.0258(13) 0.0019(10) -0.0056(10) -0.0073(10)
C23 0.0400(15) 0.0218(12) 0.0346(15) 0.0081(11) -0.0013(12) -0.0107(11)
C24 0.0462(17) 0.0309(14) 0.0240(13) 0.0103(11) -0.0032(12) -0.0108(12)
C25 0.0369(15) 0.0307(14) 0.0217(12) 0.0000(10) -0.0066(11) -0.0079(11)
C26 0.0231(12) 0.0209(11) 0.0222(12) 0.0027(9) -0.0030(9) -0.0047(9)
Cl5 0.0429(4) 0.0357(4) 0.0239(3) 0.0003(3) -0.0006(3) -0.0092(3)
O3 0.068(2) 0.242(5) 0.0368(16) -0.003(2) -0.0143(14) -0.039(3)
O4 0.171(4) 0.0493(17) 0.074(2) 0.0070(15) 0.050(2) 0.021(2)
O5 0.0656(19) 0.114(3) 0.070(2) 0.0115(18) -0.0045(15) -0.0420(18)
O6 0.093(2) 0.0371(13) 0.0384(13) 0.0046(10) 0.0103(13) 0.0124(13)
O7 0.0711(17) 0.0531(15) 0.0363(13) 0.0025(11) -0.0077(11) -0.0146(12)
C27 0.070(2) 0.0362(17) 0.056(2) -0.0092(16) -0.0141(19) -0.0031(16)
C28 0.0378(15) 0.0343(15) 0.0339(15) -0.0020(12) -0.0089(12) -0.0049(12)
C29 0.076(3) 0.0385(18) 0.047(2) 0.0068(15) 0.0012(18) -0.0027(17)

loop_
_atom_type_symbol
_atom_type_description
_atom_type_scat_dispersion_real
_atom_type_scat_dispersion_imag
_atom_type_scat_source
C C 0.0033 0.0016 'International Tables Vol C Tables 4.2.6.8 and 6.1.1.4'
H H 0.0000 0.0000 'International Tables Vol C Tables 4.2.6.8 and 6.1.1.4'
N N 0.0061 0.0033 'International Tables Vol C Tables 4.2.6.8 and 6.1.1.4'
O O 0.0106 0.0060 'International Tables Vol C Tables 4.2.6.8 and 6.1.1.4'
Cl Cl 0.1484 0.1585 'International Tables Vol C Tables 4.2.6.8 and 6.1.1.4'
Fe Fe 0.3463 0.8444 'International Tables Vol C Tables 4.2.6.8 and 6.1.1.4'

loop_
_geom_angle_atom_site_label_1
_geom_angle_atom_site_label_2
_geom_angle_atom_site_label_3
_geom_angle
O2 Fe1 O1 85.19(8)
O2 Fe1 N4 101.15(8)
O1 Fe1 N4 173.42(7)
O2 Fe1 N1 99.62(8)
O1 Fe1 N1 92.81(8)
N4 Fe1 N1 87.89(8)
O2 Fe1 N3 106.47(8)
O1 Fe1 N3 91.02(8)
N4 Fe1 N3 85.52(8)
N1 Fe1 N3 153.86(8)
O2 Fe1 N2 176.04(7)
O1 Fe1 N2 92.92(8)
N4 Fe1 N2 80.86(8)
N1 Fe1 N2 76.97(8)
N3 Fe1 N2 77.01(8)
C21 O1 Fe1 109.95(14)
C26 O2 Fe1 111.81(15)
C1 N1 C5 119.5(2)
C1 N1 Fe1 123.89(17)
C5 N1 Fe1 116.61(16)
C6 N2 C7 112.43(19)
C6 N2 C13 111.86(19)
C7 N2 C13 111.12(19)
C6 N2 Fe1 106.42(14)
C7 N2 Fe1 104.55(15)
C13 N2 Fe1 110.09(14)
C12 N3 C8 120.0(2)
C12 N3 Fe1 124.74(17)
C8 N3 Fe1 115.03(17)
C14 N4 C20 106.6(2)
C14 N4 Fe1 113.49(16)
C20 N4 Fe1 139.12(17)
C14 N5 C15 107.9(2)
N1 C1 C2 122.0(2)
C1 C2 C3 118.6(3)
C2 C3 C4 119.7(3)
C5 C4 C3 118.6(3)
N1 C5 C4 121.6(2)
N1 C5 C6 115.3(2)
C4 C5 C6 123.1(2)
N2 C6 C5 109.82(19)
N2 C7 C8 109.59(19)
N3 C8 C9 121.2(3)
N3 C8 C7 115.4(2)
C9 C8 C7 123.5(2)
C10 C9 C8 118.5(3)
C11 C10 C9 120.4(3)
C10 C11 C12 118.2(3)
N3 C12 C11 121.7(3)
N2 C13 C14 111.02(19)
N4 C14 N5 111.8(2)
N4 C14 C13 123.3(2)
N5 C14 C13 124.8(2)
N5 C15 C16 132.0(3)
N5 C15 C20 105.7(2)
C16 C15 C20 122.3(3)
C17 C16 C15 116.0(3)
C16 C17 C18 122.0(3)
C19 C18 C17 121.9(3)
C18 C19 C20 116.7(3)
C19 C20 N4 131.0(2)
C19 C20 C15 121.0(2)
N4 C20 C15 108.0(2)
O1 C21 C22 124.4(2)
O1 C21 C26 116.6(2)
C22 C21 C26 119.0(2)
C21 C22 C23 120.7(2)
C21 C22 Cl1 118.35(19)
C23 C22 Cl1 120.9(2)
C24 C23 C22 119.9(2)
C24 C23 Cl2 119.9(2)
C22 C23 Cl2 120.1(2)
C23 C24 C25 120.2(2)
C23 C24 Cl3 120.2(2)
C25 C24 Cl3 119.6(2)
C26 C25 C24 120.4(2)
C26 C25 Cl4 118.1(2)
C24 C25 Cl4 121.5(2)
O2 C26 C25 124.0(2)
O2 C26 C21 116.3(2)
C25 C26 C21 119.7(2)
O3 Cl5 O5 109.6(2)
O3 Cl5 O6 111.7(2)
O5 Cl5 O6 112.6(2)
O3 Cl5 O4 108.9(3)
O5 Cl5 O4 108.4(3)
O6 Cl5 O4 105.40(16)
O7 C28 C29 122.0(3)
O7 C28 C27 121.9(3)
C29 C28 C27 116.1(3)

loop_
_geom_bond_atom_site_label_1
_geom_bond_atom_site_label_2
_geom_bond_distance
Fe1 O2 1.8970(18)
Fe1 O1 1.9612(17)
Fe1 N4 2.083(2)
Fe1 N1 2.117(2)
Fe1 N3 2.139(2)
Fe1 N2 2.208(2)
O1 C21 1.325(3)
O2 C26 1.334(3)
N1 C1 1.345(3)
N1 C5 1.347(3)
N2 C6 1.485(3)
N2 C7 1.487(3)
N2 C13 1.496(3)
N3 C12 1.339(3)
N3 C8 1.345(3)
N4 C14 1.318(3)
N4 C20 1.399(3)
Cl1 C22 1.729(3)
Cl2 C23 1.726(3)
Cl3 C24 1.726(3)
Cl4 C25 1.721(3)
N5 C14 1.348(3)
N5 C15 1.383(3)
C1 C2 1.377(4)
C2 C3 1.384(4)
C3 C4 1.390(4)
C4 C5 1.380(4)
C5 C6 1.512(3)
C7 C8 1.503(4)
C8 C9 1.386(4)
C9 C10 1.382(4)
C10 C11 1.378(5)
C11 C12 1.385(4)
C13 C14 1.497(3)
C15 C16 1.387(4)
C15 C20 1.402(3)
C16 C17 1.382(5)
C17 C18 1.397(5)
C18 C19 1.380(4)
C19 C20 1.388(4)
C21 C22 1.388(3)
C21 C26 1.428(3)
C22 C23 1.397(4)
C23 C24 1.389(4)
C24 C25 1.394(4)
C25 C26 1.387(4)
Cl5 O3 1.388(3)
Cl5 O5 1.401(3)
Cl5 O6 1.428(2)
Cl5 O4 1.430(3)
O7 C28 1.209(4)
C27 C28 1.500(4)
C28 C29 1.480(4)

loop_
_geom_hbond_atom_site_label_D
_geom_hbond_atom_site_label_H
_geom_hbond_atom_site_label_A
_geom_hbond_distance_DH
_geom_hbond_distance_HA
_geom_hbond_distance_DA
_geom_hbond_angle_DHA
N5 H5 O6 0.90 1.97 2.844(3) 162.6
N5 H5 O4 0.90 2.33 3.025(4) 133.6
